data_7202628
loop_
_publ_author_name
'Lim, Young-Kwan'
'Jiang, Xuan'
'Bollinger, John C.'
'Lee, Dongwhan'

_publ_section_title
;
 Molecular engineering of two-dimensional ?-conjugation: expected and
 unexpected photophysical consequences of a simple particle-in-a-box
 approach
;
_journal_issue 19
_journal_name_full 'Journal of Materials Chemistry'
_journal_page_first 1969
_journal_paper_doi 10.1039/b617353e
_journal_volume 17
_journal_year 2007
_chemical_formula_moiety 'C75 H69 N3 O9, 2.25 C6 H5 Cl'
_chemical_formula_sum 'C88.5 H80.25 Cl2.25 N3 O9'
_chemical_formula_weight 1409.57
_space_group_IT_number 2
_symmetry_cell_setting triclinic
_symmetry_space_group_name_Hall '-P 1'
_symmetry_space_group_name_H-M 'P -1'
_atom_sites_solution_hydrogens geom
_atom_sites_solution_primary direct
_atom_sites_solution_secondary difmap
_cell_angle_alpha 79.619(8)
_cell_angle_beta 89.361(8)
_cell_angle_gamma 76.270(8)
_cell_formula_units_Z 2
_cell_length_a 10.785(4)
_cell_length_b 18.741(7)
_cell_length_c 19.655(7)
_cell_measurement_reflns_used 1017
_cell_measurement_temperature 129(2)
_cell_measurement_theta_max 23.46
_cell_measurement_theta_min 2.33
_cell_volume 3794(2)
_computing_cell_refinement 'SAINT 6.45 (Bruker, 2003)'
_computing_data_collection 'SMART 5.632 (Bruker, 2005)'
_computing_data_reduction 'SAINT 6.45'
_computing_structure_refinement 'SHELXL-97 (Sheldrick, 1997)'
_computing_structure_solution 'SHELXS-97 (Sheldrick, 1997)'
_diffrn_ambient_temperature 129(2)
_diffrn_detector_area_resol_mean 44.52
_diffrn_measured_fraction_theta_full 0.994
_diffrn_measured_fraction_theta_max 0.994
_diffrn_measurement_device_type 'Bruker Platform goniometer'
_diffrn_measurement_method '\w scans'
_diffrn_radiation_monochromator graphite
_diffrn_radiation_source 'normal-focus sealed tube'
_diffrn_radiation_type MoK\a
_diffrn_radiation_wavelength 0.71073
_diffrn_reflns_av_R_equivalents 0.1081
_diffrn_reflns_av_sigmaI/netI 0.0948
_diffrn_reflns_limit_h_max 12
_diffrn_reflns_limit_h_min -12
_diffrn_reflns_limit_k_max 22
_diffrn_reflns_limit_k_min -22
_diffrn_reflns_limit_l_max 23
_diffrn_reflns_limit_l_min -23
_diffrn_reflns_number 52008
_diffrn_reflns_theta_full 25.13
_diffrn_reflns_theta_max 25.13
_diffrn_reflns_theta_min 2.00
_diffrn_standards_decay_% 0.
_diffrn_standards_interval_time 1224
_diffrn_standards_number 74
_exptl_absorpt_coefficient_mu 0.155
_exptl_absorpt_correction_T_max 0.9954
_exptl_absorpt_correction_T_min 0.9622
_exptl_absorpt_correction_type multi-scan
_exptl_absorpt_process_details
;Data were corrected for absorption, interframe scaling differences, and other
systematic errors via SADABS 2006/1 (Sheldrick, 2006).
;
_exptl_crystal_colour yellow
_exptl_crystal_density_diffrn 1.234
_exptl_crystal_density_method 'not measured'
_exptl_crystal_description plate
_exptl_crystal_F_000 1485
_exptl_crystal_size_max 0.25
_exptl_crystal_size_mid 0.25
_exptl_crystal_size_min 0.03
_refine_diff_density_max 1.018
_refine_diff_density_min -0.361
_refine_diff_density_rms 0.062
_refine_ls_extinction_method none
_refine_ls_goodness_of_fit_ref 1.081
_refine_ls_hydrogen_treatment mixed
_refine_ls_matrix_type full
_refine_ls_number_parameters 1228
_refine_ls_number_reflns 13459
_refine_ls_number_restraints 1348
_refine_ls_restrained_S_all 1.107
_refine_ls_R_factor_all 0.1586
_refine_ls_R_factor_gt 0.0776
_refine_ls_shift/su_max 0.001
_refine_ls_shift/su_mean 0.000
_refine_ls_structure_factor_coef Fsqd
_refine_ls_weighting_details
; calc
[\s^2^(Fo^2^)+4Fo^2^+(0.07Fo^2^)^2^]^-1^
;
_refine_ls_weighting_scheme calc
_refine_ls_wR_factor_gt 0.1701
_refine_ls_wR_factor_ref 0.2099
_reflns_number_gt 7129
_reflns_number_total 13459
_reflns_threshold_expression 'I > 2\s(I)'
_cod_data_source_file b617353e.txt
_cod_data_source_block 06129
_cod_depositor_comments
;
The following automatic conversions were performed:
'_symmetry_cell_setting' value 'Triclinic' changed to 'triclinic'
according to '/home/saulius/struct/CIF-dictionaries/cif_core.dic'
dictionary named 'cif_core.dic' version 2.4.1 from 2010-06-29.

Automatic conversion script
Id: cif_fix_enum 1527 2010-12-29 10:47:43Z saulius 
;
_cod_original_formula_sum 'C88.50 H80.25 Cl2.25 N3 O9'
_cod_database_code 7202628

loop_
_symmetry_equiv_pos_as_xyz
'x, y, z'
'-x, -y, -z'

loop_
_atom_site_label
_atom_site_type_symbol
_atom_site_fract_x
_atom_site_fract_y
_atom_site_fract_z
_atom_site_U_iso_or_equiv
_atom_site_adp_type
_atom_site_occupancy
_atom_site_symmetry_multiplicity
_atom_site_calc_flag
_atom_site_refinement_flags
_atom_site_disorder_assembly
_atom_site_disorder_group
O1A O 0.7515(5) 0.5056(3) 0.7901(3) 0.0320(14) Uani 0.569(5) 1 d PU A 1
C2A C 0.7518(18) 0.4410(7) 0.7800(6) 0.023(2) Uani 0.569(5) 1 d PU A 1
C3A C 0.7316(18) 0.3845(8) 0.8348(6) 0.024(2) Uani 0.569(5) 1 d PU A 1
C4A C 0.7060(6) 0.3992(4) 0.9017(4) 0.0244(16) Uani 0.569(5) 1 d PU A 1
H4AA H 0.6911 0.3600 0.9363 0.029 Uiso 0.569(5) 1 calc PR A 1
N5A N 0.7016(10) 0.4643(5) 0.9193(5) 0.026(2) Uani 0.569(5) 1 d PU A 1
H5AA H 0.7173 0.5000 0.8872 0.031 Uiso 0.569(5) 1 calc PR A 1
O30A O 0.7139(5) 0.2597(3) 0.8738(3) 0.0324(14) Uani 0.569(5) 1 d PU A 1
C31A C 0.7286(16) 0.3101(6) 0.8244(6) 0.026(2) Uani 0.569(5) 1 d PU A 1
C32A C 0.7410(14) 0.2944(7) 0.7553(6) 0.024(2) Uani 0.569(5) 1 d PU A 1
C33A C 0.7010(7) 0.2360(4) 0.7360(4) 0.0266(17) Uani 0.569(5) 1 d PU A 1
H33A H 0.7035 0.2326 0.6883 0.032 Uiso 0.569(5) 1 calc PR A 1
N34A N 0.6580(10) 0.1829(6) 0.7802(4) 0.028(2) Uani 0.569(5) 1 d PU A 1
H34A H 0.6659 0.1797 0.8253 0.033 Uiso 0.569(5) 1 calc PR A 1
O59A O 0.7922(5) 0.3324(3) 0.6390(3) 0.0325(14) Uani 0.569(5) 1 d PU A 1
C60A C 0.7702(15) 0.3494(7) 0.6988(5) 0.0222(19) Uani 0.569(5) 1 d PU A 1
C61A C 0.771(2) 0.4221(6) 0.7094(7) 0.023(2) Uani 0.569(5) 1 d PU A 1
C62A C 0.7957(6) 0.4778(5) 0.6582(4) 0.0246(17) Uani 0.569(5) 1 d PU A 1
H62A H 0.7974 0.5245 0.6700 0.030 Uiso 0.569(5) 1 calc PR A 1
N63A N 0.8169(9) 0.4685(5) 0.5938(5) 0.027(2) Uani 0.569(5) 1 d PU A 1
H63A H 0.8200 0.4241 0.5841 0.032 Uiso 0.569(5) 1 calc PR A 1
O1B O 0.7735(6) 0.5115(4) 0.7405(4) 0.0290(17) Uani 0.431(5) 1 d PU A 2
C2B C 0.765(2) 0.4431(9) 0.7533(8) 0.021(2) Uani 0.431(5) 1 d PU A 2
C3B C 0.780(3) 0.3982(10) 0.7004(7) 0.022(3) Uani 0.431(5) 1 d PU A 2
C4B C 0.8011(8) 0.4286(6) 0.6324(6) 0.023(2) Uani 0.431(5) 1 d PU A 2
H4BA H 0.8041 0.3981 0.5984 0.028 Uiso 0.431(5) 1 calc PR A 2
N5B N 0.8170(11) 0.4967(7) 0.6117(6) 0.025(2) Uani 0.431(5) 1 d PU A 2
H5BA H 0.8167 0.5255 0.6426 0.030 Uiso 0.431(5) 1 calc PR A 2
O30B O 0.7755(6) 0.2840(4) 0.6673(3) 0.0299(18) Uani 0.431(5) 1 d PU A 2
C31B C 0.7614(19) 0.3229(8) 0.7161(8) 0.023(3) Uani 0.431(5) 1 d PU A 2
C32B C 0.7215(18) 0.2942(8) 0.7816(8) 0.021(3) Uani 0.431(5) 1 d PU A 2
C33B C 0.6735(9) 0.2311(6) 0.7967(5) 0.028(2) Uani 0.431(5) 1 d PU A 2
H33B H 0.6438 0.2172 0.8417 0.034 Uiso 0.431(5) 1 calc PR A 2
N34B N 0.6684(13) 0.1897(7) 0.7491(6) 0.022(3) Uani 0.431(5) 1 d PU A 2
H34B H 0.7116 0.1984 0.7115 0.026 Uiso 0.431(5) 1 calc PR A 2
O59B O 0.7030(7) 0.3059(4) 0.9011(3) 0.0315(19) Uani 0.431(5) 1 d PU A 2
C60B C 0.724(2) 0.3356(10) 0.8387(6) 0.023(3) Uani 0.431(5) 1 d PU A 2
C61B C 0.743(3) 0.4085(10) 0.8243(9) 0.026(3) Uani 0.431(5) 1 d PU A 2
C62B C 0.7259(9) 0.4551(6) 0.8730(5) 0.026(2) Uani 0.431(5) 1 d PU A 2
H62B H 0.7351 0.5048 0.8590 0.031 Uiso 0.431(5) 1 calc PR A 2
N63B N 0.6970(12) 0.4334(7) 0.9386(6) 0.023(3) Uani 0.431(5) 1 d PU A 2
H63B H 0.6927 0.3867 0.9520 0.027 Uiso 0.431(5) 1 calc PR A 2
C6 C 0.6729(4) 0.4816(3) 0.9877(2) 0.0304(10) Uani 1 1 d . . .
C7 C 0.6375(4) 0.5590(2) 0.9830(2) 0.0275(9) Uani 1 1 d . A .
C8 C 0.6252(4) 0.6079(3) 0.9167(2) 0.0322(10) Uani 1 1 d . . .
C9 C 0.6195(4) 0.6468(2) 0.8608(2) 0.0302(10) Uani 1 1 d . A .
C10 C 0.6069(4) 0.6927(2) 0.7910(2) 0.0289(9) Uani 1 1 d . . .
O11 O 0.7060(3) 0.65908(18) 0.74922(15) 0.0361(7) Uani 1 1 d . A .
H11 H 0.721(4) 0.606(3) 0.757(2) 0.051(14) Uiso 1 1 d . . .
C12 C 0.6266(5) 0.7697(3) 0.7937(3) 0.0468(12) Uani 1 1 d . A .
H12A H 0.7101 0.7647 0.8157 0.070 Uiso 1 1 calc R . .
H12B H 0.5593 0.7957 0.8205 0.070 Uiso 1 1 calc R . .
H12C H 0.6233 0.7983 0.7465 0.070 Uiso 1 1 calc R . .
C13 C 0.4774(4) 0.6964(3) 0.7586(2) 0.0413(12) Uani 1 1 d . A .
H13A H 0.4684 0.6456 0.7584 0.062 Uiso 1 1 calc R . .
H13B H 0.4711 0.7241 0.7109 0.062 Uiso 1 1 calc R . .
H13C H 0.4094 0.7218 0.7855 0.062 Uiso 1 1 calc R . .
C14 C 0.6128(4) 0.5900(2) 1.0425(2) 0.0279(9) Uani 1 1 d . . .
H14A H 0.5881 0.6428 1.0385 0.033 Uiso 1 1 calc R A .
C15 C 0.6237(4) 0.5451(2) 1.1078(2) 0.0251(9) Uani 1 1 d . A .
C16 C 0.6049(4) 0.5786(2) 1.1715(2) 0.0264(9) Uani 1 1 d . . .
C17 C 0.6237(4) 0.6499(2) 1.1706(2) 0.0295(10) Uani 1 1 d . A .
H17A H 0.6458 0.6775 1.1287 0.035 Uiso 1 1 calc R . .
C18 C 0.6106(4) 0.6810(3) 1.2297(2) 0.0338(10) Uani 1 1 d . . .
H18A H 0.6242 0.7295 1.2282 0.041 Uiso 1 1 calc R A .
C19 C 0.5776(4) 0.6417(3) 1.2913(2) 0.0365(11) Uani 1 1 d . A .
H19A H 0.5694 0.6629 1.3321 0.044 Uiso 1 1 calc R . .
C20 C 0.5572(4) 0.5721(3) 1.2927(2) 0.0363(11) Uani 1 1 d . . .
H20A H 0.5335 0.5453 1.3345 0.044 Uiso 1 1 calc R A .
C21 C 0.5705(4) 0.5402(2) 1.2337(2) 0.0321(10) Uani 1 1 d . A .
H21A H 0.5561 0.4918 1.2357 0.039 Uiso 1 1 calc R . .
C22 C 0.6575(4) 0.4679(2) 1.1120(2) 0.0299(10) Uani 1 1 d . . .
H22A H 0.6634 0.4363 1.1561 0.036 Uiso 1 1 calc R A .
C23 C 0.6830(4) 0.4356(2) 1.0528(2) 0.0307(10) Uani 1 1 d . A .
C24 C 0.7241(4) 0.3556(3) 1.0600(2) 0.0347(11) Uani 1 1 d . . .
C25 C 0.7603(4) 0.2900(3) 1.0619(2) 0.0350(10) Uani 1 1 d . A .
C26 C 0.8088(5) 0.2095(3) 1.0599(2) 0.0409(11) Uani 1 1 d . . .
O27 O 0.7377(3) 0.18952(18) 1.00733(17) 0.0405(8) Uani 1 1 d . A .
H27 H 0.732(5) 0.221(3) 0.967(3) 0.060(17) Uiso 1 1 d . . .
C28 C 0.7877(7) 0.1621(3) 1.1275(3) 0.0692(18) Uani 1 1 d . A .
H28A H 0.6965 0.1734 1.1372 0.104 Uiso 1 1 calc R . .
H28B H 0.8358 0.1730 1.1648 0.104 Uiso 1 1 calc R . .
H28C H 0.8170 0.1092 1.1244 0.104 Uiso 1 1 calc R . .
C29 C 0.9498(5) 0.1947(3) 1.0409(3) 0.0605(15) Uani 1 1 d . A .
H29A H 0.9588 0.2272 0.9971 0.091 Uiso 1 1 calc R . .
H29B H 0.9803 0.1423 1.0360 0.091 Uiso 1 1 calc R . .
H29C H 1.0002 0.2050 1.0775 0.091 Uiso 1 1 calc R . .
C35 C 0.5998(4) 0.1322(2) 0.7527(2) 0.0320(10) Uani 1 1 d . . .
C36 C 0.5157(4) 0.1054(2) 0.8006(2) 0.0318(10) Uani 1 1 d . A .
C37 C 0.4940(4) 0.1270(2) 0.8670(2) 0.0346(10) Uani 1 1 d . . .
C38 C 0.4701(4) 0.1418(2) 0.9231(2) 0.0338(10) Uani 1 1 d . A .
C39 C 0.4342(4) 0.1573(2) 0.9929(2) 0.0372(11) Uani 1 1 d . . .
O40 O 0.4715(4) 0.22253(18) 1.00426(17) 0.0406(8) Uani 1 1 d . A .
H40 H 0.545(5) 0.217(3) 1.005(3) 0.054(19) Uiso 1 1 d . . .
C41 C 0.2888(5) 0.1767(3) 0.9964(3) 0.0560(14) Uani 1 1 d . A .
H41A H 0.2526 0.2198 0.9602 0.084 Uiso 1 1 calc R . .
H41B H 0.2641 0.1888 1.0418 0.084 Uiso 1 1 calc R . .
H41C H 0.2564 0.1339 0.9893 0.084 Uiso 1 1 calc R . .
C42 C 0.4962(5) 0.0906(3) 1.0480(2) 0.0457(12) Uani 1 1 d . A .
H42A H 0.5892 0.0801 1.0442 0.069 Uiso 1 1 calc R . .
H42B H 0.4661 0.0468 1.0413 0.069 Uiso 1 1 calc R . .
H42C H 0.4732 0.1018 1.0939 0.069 Uiso 1 1 calc R . .
C43 C 0.4507(4) 0.0540(2) 0.7831(2) 0.0335(10) Uani 1 1 d . . .
H43A H 0.3947 0.0355 0.8156 0.040 Uiso 1 1 calc R A .
C44 C 0.4650(4) 0.0293(2) 0.7204(2) 0.0300(10) Uani 1 1 d . A .
C45 C 0.3931(4) -0.0231(2) 0.7013(2) 0.0334(10) Uani 1 1 d . . .
C46 C 0.2705(5) -0.0224(3) 0.7246(2) 0.0422(12) Uani 1 1 d . A .
H46A H 0.2327 0.0116 0.7537 0.051 Uiso 1 1 calc R . .
C47 C 0.2026(5) -0.0708(3) 0.7058(2) 0.0512(14) Uani 1 1 d . . .
H47A H 0.1192 -0.0700 0.7223 0.061 Uiso 1 1 calc R A .
C48 C 0.2561(6) -0.1195(3) 0.6636(2) 0.0524(14) Uani 1 1 d . A .
H48A H 0.2098 -0.1527 0.6510 0.063 Uiso 1 1 calc R . .
C49 C 0.3771(5) -0.1209(3) 0.6389(2) 0.0490(13) Uani 1 1 d . . .
H49A H 0.4133 -0.1544 0.6091 0.059 Uiso 1 1 calc R A .
C50 C 0.4455(5) -0.0730(2) 0.6582(2) 0.0408(11) Uani 1 1 d . A .
H50A H 0.5291 -0.0744 0.6417 0.049 Uiso 1 1 calc R . .
C51 C 0.5517(4) 0.0547(2) 0.6750(2) 0.0338(10) Uani 1 1 d . . .
H51A H 0.5647 0.0378 0.6321 0.041 Uiso 1 1 calc R A .
C52 C 0.6199(4) 0.1044(2) 0.6910(2) 0.0330(10) Uani 1 1 d . A .
C53 C 0.7146(4) 0.1243(2) 0.6429(2) 0.0382(11) Uani 1 1 d . . .
C54 C 0.7964(4) 0.1388(2) 0.6054(2) 0.0329(10) Uani 1 1 d . A .
C55 C 0.9010(4) 0.1589(2) 0.5628(2) 0.0338(10) Uani 1 1 d . . .
O56 O 0.8760(3) 0.23910(18) 0.54581(16) 0.0394(8) Uani 1 1 d . A .
H56 H 0.857(5) 0.256(3) 0.585(3) 0.062(17) Uiso 1 1 d . . .
C57 C 0.9030(5) 0.1326(3) 0.4948(2) 0.0519(14) Uani 1 1 d . A .
H57A H 0.8202 0.1541 0.4704 0.078 Uiso 1 1 calc R . .
H57B H 0.9197 0.0780 0.5032 0.078 Uiso 1 1 calc R . .
H57C H 0.9704 0.1486 0.4666 0.078 Uiso 1 1 calc R . .
C58 C 1.0269(4) 0.1268(3) 0.6020(3) 0.0489(13) Uani 1 1 d . A .
H58A H 1.0228 0.1442 0.6463 0.073 Uiso 1 1 calc R . .
H58B H 1.0950 0.1432 0.5748 0.073 Uiso 1 1 calc R . .
H58C H 1.0447 0.0721 0.6106 0.073 Uiso 1 1 calc R . .
C64 C 0.8352(4) 0.5260(2) 0.5385(2) 0.0334(11) Uani 1 1 d . . .
C65 C 0.8896(4) 0.5868(2) 0.5374(2) 0.0314(10) Uani 1 1 d D A .
C66 C 0.9357(4) 0.6042(3) 0.5994(2) 0.0384(11) Uani 1 1 d . . .
C67 C 0.9759(4) 0.6210(3) 0.6489(2) 0.0374(11) Uani 1 1 d . A .
C68 C 1.0280(4) 0.6406(3) 0.7109(2) 0.0405(11) Uani 1 1 d . . .
O69 O 0.9380(3) 0.7002(2) 0.73268(18) 0.0484(9) Uani 1 1 d . A .
H69 H 0.861(9) 0.693(5) 0.737(5) 0.18(4) Uiso 1 1 d . . .
C70 C 1.0584(5) 0.5730(3) 0.7681(3) 0.0567(14) Uani 1 1 d . A .
H70A H 0.9808 0.5554 0.7795 0.085 Uiso 1 1 calc R . .
H70B H 1.0911 0.5865 0.8092 0.085 Uiso 1 1 calc R . .
H70C H 1.1233 0.5333 0.7530 0.085 Uiso 1 1 calc R . .
C71 C 1.1474(5) 0.6697(4) 0.6921(3) 0.0685(18) Uani 1 1 d . A .
H71A H 1.1259 0.7131 0.6544 0.103 Uiso 1 1 calc R . .
H71B H 1.2134 0.6303 0.6772 0.103 Uiso 1 1 calc R . .
H71C H 1.1795 0.6844 0.7326 0.103 Uiso 1 1 calc R . .
C72 C 0.9025(4) 0.6316(2) 0.4729(2) 0.0331(10) Uani 1 1 d D . .
H72A H 0.9365 0.6742 0.4718 0.040 Uiso 1 1 calc R A .
C73 C 0.8667(3) 0.6149(2) 0.4117(2) 0.0306(10) Uani 1 1 d D A .
C74A C 0.8676(5) 0.6701(3) 0.3451(2) 0.0283(12) Uiso 0.535(7) 1 d PGDU A 1
C75A C 0.8206(6) 0.7468(3) 0.3394(2) 0.0398(16) Uiso 0.535(7) 1 d PGU A 1
H75A H 0.7877 0.7670 0.3788 0.048 Uiso 0.535(7) 1 calc PR A 1
C76A C 0.8218(7) 0.7939(3) 0.2763(3) 0.0499(19) Uiso 0.535(7) 1 d PGDU A 1
H76A H 0.7897 0.8463 0.2724 0.060 Uiso 0.535(7) 1 calc PR A 1
C77A C 0.8700(7) 0.7644(4) 0.2187(2) 0.0455(18) Uiso 0.535(7) 1 d PGU A 1
H77A H 0.8709 0.7966 0.1755 0.055 Uiso 0.535(7) 1 calc PR A 1
C78A C 0.9170(6) 0.6877(4) 0.2244(2) 0.0343(15) Uiso 0.535(7) 1 d PGDU A 1
H78A H 0.9499 0.6675 0.1850 0.041 Uiso 0.535(7) 1 calc PR A 1
C79A C 0.9158(5) 0.6406(3) 0.2875(3) 0.0291(13) Uiso 0.535(7) 1 d PGU A 1
H79A H 0.9479 0.5882 0.2914 0.035 Uiso 0.535(7) 1 calc PR A 1
C74B C 0.8870(6) 0.6537(3) 0.3395(2) 0.0283(12) Uiso 0.465(7) 1 d PGDU A 2
C75B C 0.8637(7) 0.7311(3) 0.3283(3) 0.0398(16) Uiso 0.465(7) 1 d PGU A 2
H75B H 0.8391 0.7570 0.3654 0.048 Uiso 0.465(7) 1 calc PR A 2
C76B C 0.8764(9) 0.7707(3) 0.2626(3) 0.0499(19) Uiso 0.465(7) 1 d PGDU A 2
H76B H 0.8605 0.8236 0.2549 0.060 Uiso 0.465(7) 1 calc PR A 2
C77B C 0.9124(8) 0.7327(4) 0.2082(2) 0.0455(18) Uiso 0.465(7) 1 d PGU A 2
H77B H 0.9211 0.7598 0.1634 0.055 Uiso 0.465(7) 1 calc PR A 2
C78B C 0.9357(7) 0.6553(4) 0.2195(2) 0.0343(15) Uiso 0.465(7) 1 d PGDU A 2
H78B H 0.9603 0.6293 0.1823 0.041 Uiso 0.465(7) 1 calc PR A 2
C79B C 0.9230(7) 0.6157(3) 0.2851(3) 0.0291(13) Uiso 0.465(7) 1 d PGU A 2
H79B H 0.9389 0.5628 0.2928 0.035 Uiso 0.465(7) 1 calc PR A 2
C80 C 0.8159(4) 0.5533(2) 0.4141(2) 0.0306(10) Uani 1 1 d D . .
H80A H 0.7930 0.5407 0.3720 0.037 Uiso 1 1 calc R A .
C81 C 0.7980(4) 0.5096(2) 0.4765(2) 0.0319(10) Uani 1 1 d D A .
C82 C 0.7302(4) 0.4520(3) 0.4745(2) 0.0387(11) Uani 1 1 d . . .
C83 C 0.6673(4) 0.4084(3) 0.4697(2) 0.0366(11) Uani 1 1 d . A .
C84 C 0.5863(4) 0.3553(2) 0.4654(2) 0.0325(10) Uani 1 1 d . . .
O85 O 0.6621(3) 0.28704(19) 0.45103(18) 0.0437(8) Uani 1 1 d . A .
H85 H 0.722(6) 0.265(4) 0.480(3) 0.09(2) Uiso 1 1 d . . .
C86 C 0.4879(4) 0.3871(3) 0.4069(2) 0.0423(12) Uani 1 1 d . A .
H86A H 0.5312 0.3946 0.3630 0.063 Uiso 1 1 calc R . .
H86B H 0.4350 0.4351 0.4146 0.063 Uiso 1 1 calc R . .
H86C H 0.4337 0.3522 0.4050 0.063 Uiso 1 1 calc R . .
C87 C 0.5221(4) 0.3431(3) 0.5348(2) 0.0420(12) Uani 1 1 d . A .
H87A H 0.5876 0.3226 0.5720 0.063 Uiso 1 1 calc R . .
H87B H 0.4681 0.3079 0.5339 0.063 Uiso 1 1 calc R . .
H87C H 0.4693 0.3908 0.5432 0.063 Uiso 1 1 calc R . .
Cl8A Cl 0.3846(3) 0.18973(13) 0.51627(13) 0.1027(11) Uani 0.749(4) 1 d PDU B 1
C89A C 0.3077(6) 0.1403(4) 0.4704(3) 0.0529(17) Uani 0.749(4) 1 d PDU B 1
C90A C 0.2400(11) 0.1780(5) 0.4109(5) 0.0485(18) Uani 0.749(4) 1 d PDU B 1
H90A H 0.2343 0.2296 0.3945 0.058 Uiso 0.749(4) 1 calc PR B 1
C91A C 0.1804(6) 0.1368(4) 0.3761(4) 0.0443(14) Uani 0.749(4) 1 d PDU B 1
H91A H 0.1306 0.1606 0.3351 0.053 Uiso 0.749(4) 1 calc PR B 1
C92A C 0.1925(6) 0.0627(4) 0.4000(3) 0.0434(14) Uani 0.749(4) 1 d PDU B 1
H92A H 0.1529 0.0353 0.3744 0.052 Uiso 0.749(4) 1 calc PR B 1
C93A C 0.2591(7) 0.0269(4) 0.4589(4) 0.0432(16) Uani 0.749(4) 1 d PDU B 1
H93A H 0.2653 -0.0247 0.4751 0.052 Uiso 0.749(4) 1 calc PR B 1
C94A C 0.3181(9) 0.0669(4) 0.4954(4) 0.0493(17) Uani 0.749(4) 1 d PDU B 1
H94A H 0.3651 0.0432 0.5373 0.059 Uiso 0.749(4) 1 calc PR B 1
Cl8B Cl 0.1146(6) 0.0737(4) 0.3606(3) 0.068(2) Uani 0.251(4) 1 d PDU B 2
C89B C 0.2127(12) 0.1035(9) 0.4143(7) 0.039(3) Uani 0.251(4) 1 d PDU B 2
C90B C 0.280(2) 0.0536(10) 0.4657(11) 0.044(4) Uani 0.251(4) 1 d PDU B 2
H90B H 0.2755 0.0028 0.4729 0.053 Uiso 0.251(4) 1 calc PR B 2
C91B C 0.356(3) 0.0778(11) 0.5084(12) 0.054(4) Uani 0.251(4) 1 d PDU B 2
H91B H 0.4009 0.0447 0.5474 0.065 Uiso 0.251(4) 1 calc PR B 2
C92B C 0.365(2) 0.1471(10) 0.4940(10) 0.060(4) Uani 0.251(4) 1 d PDU B 2
H92B H 0.4253 0.1615 0.5200 0.072 Uiso 0.251(4) 1 calc PR B 2
C93B C 0.295(2) 0.1985(10) 0.4459(10) 0.063(4) Uani 0.251(4) 1 d PDU B 2
H93B H 0.2962 0.2497 0.4412 0.075 Uiso 0.251(4) 1 calc PR B 2
C94B C 0.220(3) 0.1742(12) 0.4020(15) 0.047(4) Uani 0.251(4) 1 d PDU B 2
H94B H 0.1736 0.2081 0.3637 0.057 Uiso 0.251(4) 1 calc PR B 2
Cl9A Cl 0.8014(3) -0.08182(15) 0.80263(15) 0.0844(11) Uani 0.622(4) 1 d PDU C 1
C96A C 0.8606(8) -0.0126(5) 0.8284(4) 0.0527(19) Uani 0.622(4) 1 d PDU C 1
C97A C 0.8342(9) 0.0043(6) 0.8888(5) 0.068(2) Uani 0.622(4) 1 d PDU C 1
H97A H 0.7853 -0.0242 0.9177 0.082 Uiso 0.622(4) 1 calc PR C 1
C98A C 0.8693(10) 0.0577(5) 0.9140(6) 0.075(3) Uani 0.622(4) 1 d PDU C 1
H98A H 0.8424 0.0683 0.9580 0.090 Uiso 0.622(4) 1 calc PR C 1
C99A C 0.9410(7) 0.0949(5) 0.8773(4) 0.0504(19) Uani 0.622(4) 1 d PDU C 1
H99A H 0.9751 0.1303 0.8952 0.061 Uiso 0.622(4) 1 calc PR C 1
C10A C 0.9648(10) 0.0823(6) 0.8154(5) 0.075(2) Uani 0.622(4) 1 d PDU C 1
H10A H 1.0138 0.1109 0.7868 0.091 Uiso 0.622(4) 1 calc PR C 1
C10B C 0.9202(9) 0.0272(5) 0.7889(5) 0.066(2) Uani 0.622(4) 1 d PDU C 1
H10B H 0.9349 0.0206 0.7424 0.079 Uiso 0.622(4) 1 calc PR C 1
Cl9B Cl 1.1067(10) 0.0679(6) 0.8942(5) 0.110(3) Uani 0.215(4) 1 d PDU D 2
C96B C 0.9782(16) 0.0351(8) 0.8823(11) 0.098(4) Uani 0.215(4) 1 d PDU D 2
C97B C 0.967(2) 0.0131(15) 0.8233(12) 0.089(4) Uani 0.215(4) 1 d PDU D 2
H97B H 1.0293 0.0180 0.7893 0.106 Uiso 0.215(4) 1 calc PR D 2
C98B C 0.870(3) -0.016(2) 0.8102(14) 0.084(4) Uani 0.215(4) 1 d PDU D 2
H98B H 0.8607 -0.0303 0.7668 0.101 Uiso 0.215(4) 1 calc PR D 2
C99B C 0.790(3) -0.0246(16) 0.8577(13) 0.086(4) Uani 0.215(4) 1 d PDU D 2
H99B H 0.7257 -0.0502 0.8515 0.103 Uiso 0.215(4) 1 calc PR D 2
C10C C 0.794(3) 0.0013(19) 0.9142(14) 0.093(4) Uani 0.215(4) 1 d PDU D 2
H10C H 0.7269 0.0005 0.9457 0.111 Uiso 0.215(4) 1 calc PR D 2
C10D C 0.894(2) 0.0298(17) 0.9292(13) 0.089(4) Uani 0.215(4) 1 d PDU D 2
H10D H 0.9009 0.0450 0.9722 0.107 Uiso 0.215(4) 1 calc PR D 2
Cl02 Cl 1.0703(5) 0.3643(3) 0.9728(3) 0.0978(19) Uani 0.406(3) 1 d PDU E -1
C103 C 1.0251(11) 0.4534(8) 0.9862(8) 0.073(3) Uani 0.406(3) 1 d PDU E -1
C104 C 1.0089(17) 0.4767(9) 1.0421(9) 0.083(4) Uani 0.406(3) 1 d PDU E -1
H10E H 1.0301 0.4376 1.0812 0.100 Uiso 0.406(3) 1 calc PR E -1
C105 C 0.9681(15) 0.5451(8) 1.0599(9) 0.073(4) Uani 0.406(3) 1 d PDU E -1
H10F H 0.9498 0.5541 1.1054 0.087 Uiso 0.406(3) 1 calc PR E -1
C106 C 0.9587(18) 0.5942(10) 1.0064(10) 0.086(4) Uani 0.406(3) 1 d PDU E -1
H10G H 0.9496 0.6446 1.0119 0.104 Uiso 0.406(3) 1 calc PR E -1
C107 C 0.961(2) 0.5805(10) 0.9451(10) 0.109(5) Uani 0.406(3) 1 d PDU E -1
H10H H 0.9353 0.6206 0.9071 0.131 Uiso 0.406(3) 1 calc PR E -1
C108 C 0.999(3) 0.5077(10) 0.9331(10) 0.116(5) Uani 0.406(3) 1 d PDU E -1
H10I H 1.0059 0.4979 0.8872 0.140 Uiso 0.406(3) 1 calc PR E -1

loop_
_atom_site_aniso_label
_atom_site_aniso_U_11
_atom_site_aniso_U_22
_atom_site_aniso_U_33
_atom_site_aniso_U_23
_atom_site_aniso_U_13
_atom_site_aniso_U_12
O1A 0.040(3) 0.026(3) 0.032(4) -0.005(2) 0.004(3) -0.011(2)
C2A 0.011(5) 0.031(4) 0.029(5) -0.010(4) 0.006(8) -0.009(4)
C3A 0.011(5) 0.036(6) 0.030(4) -0.009(4) 0.009(4) -0.017(8)
C4A 0.018(4) 0.028(4) 0.029(3) -0.003(3) -0.001(3) -0.010(3)
N5A 0.029(4) 0.028(5) 0.024(6) -0.001(4) -0.001(4) -0.014(4)
O30A 0.039(3) 0.033(3) 0.027(3) -0.003(2) 0.007(2) -0.014(2)
C31A 0.023(5) 0.031(5) 0.027(4) -0.002(3) 0.004(5) -0.012(6)
C32A 0.017(6) 0.027(4) 0.029(4) -0.005(4) 0.010(6) -0.007(4)
C33A 0.024(4) 0.023(4) 0.029(5) -0.001(3) 0.006(3) -0.002(3)
N34A 0.031(4) 0.032(4) 0.023(5) -0.003(5) 0.010(5) -0.013(3)
O59A 0.041(3) 0.035(4) 0.025(3) -0.006(2) 0.005(2) -0.015(3)
C60A 0.021(5) 0.024(6) 0.020(4) -0.001(4) 0.002(4) -0.002(6)
C61A 0.016(5) 0.017(5) 0.031(4) -0.003(3) 0.009(5) 0.005(7)
C62A 0.019(4) 0.024(4) 0.030(4) -0.002(3) 0.001(3) -0.006(3)
N63A 0.025(4) 0.028(5) 0.027(4) -0.004(4) -0.001(3) -0.006(4)
O1B 0.037(4) 0.030(3) 0.022(4) -0.004(3) 0.007(3) -0.012(3)
C2B 0.010(7) 0.029(4) 0.027(6) -0.005(5) 0.008(10) -0.009(5)
C3B 0.018(7) 0.020(8) 0.022(4) -0.001(4) 0.005(5) 0.004(10)
C4B 0.015(5) 0.030(5) 0.024(4) -0.001(4) -0.003(4) -0.007(4)
N5B 0.020(5) 0.040(6) 0.021(7) -0.004(4) 0.009(4) -0.019(5)
O30B 0.037(4) 0.029(4) 0.027(4) -0.006(3) 0.005(3) -0.013(3)
C31B 0.023(7) 0.026(7) 0.021(6) -0.004(6) -0.003(7) -0.008(8)
C32B 0.017(7) 0.021(5) 0.027(5) -0.007(5) 0.008(8) -0.004(4)
C33B 0.023(5) 0.025(5) 0.038(6) -0.007(4) 0.002(4) -0.007(4)
N34B 0.020(5) 0.022(6) 0.022(6) 0.000(5) 0.009(6) -0.006(4)
O59B 0.048(4) 0.031(4) 0.022(3) -0.004(3) 0.004(3) -0.024(3)
C60B 0.021(6) 0.034(8) 0.018(4) -0.001(4) -0.005(5) -0.016(9)
C61B 0.028(8) 0.037(8) 0.022(5) -0.007(5) 0.004(7) -0.028(9)
C62B 0.027(5) 0.033(6) 0.017(4) -0.002(4) -0.005(4) -0.010(4)
N63B 0.022(5) 0.029(7) 0.018(5) 0.001(5) -0.002(4) -0.013(6)
C6 0.020(2) 0.051(3) 0.028(2) -0.018(2) 0.0006(17) -0.015(2)
C7 0.023(2) 0.040(3) 0.023(2) -0.0052(19) 0.0016(17) -0.0141(19)
C8 0.026(2) 0.046(3) 0.030(3) -0.015(2) 0.0016(19) -0.012(2)
C9 0.026(2) 0.034(2) 0.033(3) -0.013(2) 0.0016(19) -0.0054(19)
C10 0.032(2) 0.026(2) 0.028(2) -0.0049(18) 0.0029(18) -0.0054(18)
O11 0.0383(18) 0.0316(18) 0.0381(18) -0.0036(14) 0.0144(14) -0.0106(14)
C12 0.055(3) 0.037(3) 0.049(3) -0.007(2) -0.002(2) -0.012(2)
C13 0.038(3) 0.051(3) 0.033(3) -0.004(2) -0.004(2) -0.009(2)
C14 0.020(2) 0.035(2) 0.029(2) -0.0040(19) 0.0007(17) -0.0105(18)
C15 0.018(2) 0.032(2) 0.027(2) -0.0038(18) 0.0030(17) -0.0113(17)
C16 0.017(2) 0.035(2) 0.025(2) -0.0025(19) 0.0004(17) -0.0026(17)
C17 0.026(2) 0.036(3) 0.026(2) -0.0024(19) 0.0046(18) -0.0074(19)
C18 0.030(2) 0.038(3) 0.034(3) -0.011(2) 0.0018(19) -0.007(2)
C19 0.024(2) 0.056(3) 0.026(2) -0.011(2) 0.0030(18) 0.001(2)
C20 0.022(2) 0.057(3) 0.025(2) -0.001(2) 0.0031(18) -0.007(2)
C21 0.021(2) 0.040(3) 0.034(2) 0.001(2) 0.0034(18) -0.0105(19)
C22 0.021(2) 0.038(3) 0.033(2) -0.003(2) 0.0022(18) -0.0132(19)
C23 0.021(2) 0.035(3) 0.039(3) -0.011(2) -0.0012(18) -0.0094(18)
C24 0.024(2) 0.045(3) 0.035(3) -0.012(2) -0.0039(19) -0.006(2)
C25 0.033(3) 0.041(3) 0.029(2) -0.007(2) -0.0032(19) -0.005(2)
C26 0.046(3) 0.035(3) 0.037(3) -0.005(2) -0.006(2) -0.002(2)
O27 0.051(2) 0.0388(19) 0.0312(18) -0.0017(15) 0.0007(15) -0.0145(16)
C28 0.115(5) 0.046(3) 0.035(3) 0.006(3) 0.002(3) -0.008(3)
C29 0.046(3) 0.053(3) 0.076(4) -0.019(3) -0.007(3) 0.005(3)
C35 0.027(2) 0.025(2) 0.048(3) -0.013(2) 0.000(2) -0.0085(18)
C36 0.027(2) 0.030(2) 0.041(3) -0.011(2) 0.001(2) -0.0086(19)
C37 0.031(2) 0.033(3) 0.040(3) -0.008(2) 0.005(2) -0.010(2)
C38 0.035(3) 0.027(2) 0.042(3) -0.006(2) 0.010(2) -0.0149(19)
C39 0.038(3) 0.033(3) 0.044(3) -0.010(2) 0.014(2) -0.012(2)
O40 0.048(2) 0.0334(19) 0.044(2) -0.0120(15) 0.0101(17) -0.0133(17)
C41 0.040(3) 0.071(4) 0.061(3) -0.017(3) 0.022(3) -0.018(3)
C42 0.060(3) 0.036(3) 0.044(3) -0.007(2) 0.011(2) -0.016(2)
C43 0.030(2) 0.032(2) 0.039(3) -0.006(2) 0.005(2) -0.0082(19)
C44 0.028(2) 0.031(2) 0.031(2) -0.0045(19) 0.0001(19) -0.0087(19)
C45 0.043(3) 0.035(3) 0.024(2) -0.0020(19) -0.004(2) -0.015(2)
C46 0.046(3) 0.052(3) 0.036(3) -0.004(2) 0.003(2) -0.029(2)
C47 0.061(3) 0.061(3) 0.041(3) 0.002(3) -0.006(3) -0.038(3)
C48 0.083(4) 0.050(3) 0.036(3) 0.003(2) -0.014(3) -0.045(3)
C49 0.072(4) 0.039(3) 0.038(3) -0.006(2) -0.011(3) -0.017(3)
C50 0.048(3) 0.035(3) 0.040(3) -0.005(2) -0.006(2) -0.014(2)
C51 0.031(2) 0.035(3) 0.034(2) -0.005(2) 0.004(2) -0.007(2)
C52 0.026(2) 0.028(2) 0.045(3) -0.004(2) 0.003(2) -0.0075(19)
C53 0.029(2) 0.035(3) 0.053(3) -0.012(2) 0.005(2) -0.010(2)
C54 0.029(2) 0.038(3) 0.037(3) -0.016(2) 0.006(2) -0.011(2)
C55 0.029(2) 0.039(3) 0.036(2) -0.011(2) 0.0084(19) -0.010(2)
O56 0.0417(19) 0.044(2) 0.0329(18) -0.0059(15) 0.0133(15) -0.0118(15)
C57 0.048(3) 0.068(4) 0.048(3) -0.030(3) 0.018(2) -0.015(3)
C58 0.030(3) 0.053(3) 0.064(3) -0.008(3) 0.003(2) -0.012(2)
C64 0.017(2) 0.043(3) 0.032(2) 0.009(2) 0.0043(18) -0.0055(19)
C65 0.018(2) 0.042(3) 0.031(2) -0.003(2) 0.0030(18) -0.0028(19)
C66 0.018(2) 0.055(3) 0.040(3) -0.004(2) 0.010(2) -0.008(2)
C67 0.024(2) 0.056(3) 0.034(3) -0.006(2) 0.006(2) -0.016(2)
C68 0.026(2) 0.056(3) 0.043(3) -0.006(2) 0.002(2) -0.017(2)
O69 0.040(2) 0.057(2) 0.052(2) -0.0135(17) 0.0042(17) -0.0181(18)
C70 0.042(3) 0.068(4) 0.058(3) -0.009(3) -0.016(3) -0.011(3)
C71 0.041(3) 0.111(5) 0.074(4) -0.028(4) 0.009(3) -0.050(3)
C72 0.022(2) 0.035(3) 0.041(3) 0.000(2) 0.0042(19) -0.0106(19)
C73 0.022(2) 0.041(3) 0.029(2) -0.002(2) 0.0020(18) -0.0109(19)
C80 0.017(2) 0.035(2) 0.038(3) -0.002(2) 0.0002(18) -0.0052(18)
C81 0.018(2) 0.032(2) 0.042(3) 0.002(2) 0.0033(19) -0.0058(18)
C82 0.027(2) 0.039(3) 0.045(3) 0.009(2) -0.003(2) -0.008(2)
C83 0.024(2) 0.046(3) 0.035(3) 0.003(2) -0.0018(19) -0.008(2)
C84 0.024(2) 0.044(3) 0.030(2) -0.003(2) 0.0068(18) -0.014(2)
O85 0.039(2) 0.049(2) 0.045(2) -0.0122(17) 0.0074(17) -0.0104(17)
C86 0.030(2) 0.060(3) 0.038(3) -0.002(2) -0.001(2) -0.020(2)
C87 0.034(3) 0.060(3) 0.035(3) -0.003(2) 0.011(2) -0.020(2)
Cl8A 0.157(3) 0.0659(16) 0.0991(19) -0.0230(13) -0.0381(17) -0.0469(16)
C89A 0.072(5) 0.040(3) 0.053(4) -0.016(3) 0.002(3) -0.020(3)
C90A 0.055(5) 0.036(3) 0.053(4) -0.009(3) 0.012(3) -0.007(3)
C91A 0.035(3) 0.046(3) 0.049(4) -0.010(3) 0.011(3) -0.003(3)
C92A 0.038(4) 0.047(3) 0.048(3) -0.015(3) 0.010(3) -0.010(3)
C93A 0.048(4) 0.031(3) 0.052(4) -0.010(3) 0.012(3) -0.010(3)
C94A 0.063(6) 0.041(3) 0.044(4) -0.008(3) 0.000(3) -0.014(3)
Cl8B 0.052(4) 0.085(4) 0.075(4) -0.043(3) -0.001(3) -0.011(3)
C89B 0.034(7) 0.039(6) 0.047(7) -0.017(5) 0.011(5) -0.007(6)
C90B 0.048(8) 0.034(7) 0.053(8) -0.014(6) 0.007(5) -0.013(7)
C91B 0.063(10) 0.048(6) 0.052(8) -0.018(7) -0.004(6) -0.011(7)
C92B 0.083(9) 0.046(6) 0.062(8) -0.035(6) -0.009(6) -0.016(6)
C93B 0.083(8) 0.042(6) 0.070(8) -0.020(6) -0.001(7) -0.021(6)
C94B 0.051(8) 0.039(6) 0.050(8) -0.007(6) 0.006(6) -0.007(6)
Cl9A 0.092(2) 0.0755(19) 0.086(2) -0.0057(14) -0.0208(16) -0.0265(15)
C96A 0.048(5) 0.053(4) 0.044(4) 0.001(3) -0.018(4) 0.006(3)
C97A 0.061(5) 0.076(5) 0.062(5) -0.019(4) -0.002(4) -0.001(4)
C98A 0.085(6) 0.055(6) 0.078(5) -0.007(4) 0.004(4) -0.009(4)
C99A 0.038(4) 0.048(5) 0.060(4) -0.015(4) -0.004(4) 0.003(3)
C10A 0.072(6) 0.078(6) 0.078(5) -0.014(5) 0.006(4) -0.020(4)
C10B 0.066(6) 0.072(6) 0.058(5) -0.014(4) -0.004(4) -0.010(4)
Cl9B 0.124(7) 0.113(7) 0.087(6) -0.018(5) 0.008(5) -0.016(5)
C96B 0.106(7) 0.094(9) 0.079(7) -0.009(7) 0.008(6) -0.002(7)
C97B 0.086(8) 0.089(9) 0.075(7) -0.002(7) 0.008(7) 0.000(7)
C98B 0.083(8) 0.076(8) 0.075(7) 0.003(7) 0.002(6) 0.006(7)
C99B 0.084(8) 0.086(9) 0.075(8) -0.003(7) -0.001(7) -0.005(7)
C10C 0.095(9) 0.087(10) 0.082(8) -0.012(8) 0.002(8) 0.003(8)
C10D 0.098(8) 0.079(10) 0.076(8) -0.016(8) 0.001(6) 0.008(7)
Cl02 0.085(4) 0.114(4) 0.120(4) -0.056(3) 0.035(3) -0.050(3)
C103 0.024(7) 0.111(6) 0.100(8) -0.031(6) -0.007(8) -0.039(8)
C104 0.042(8) 0.098(7) 0.131(8) -0.053(6) 0.005(9) -0.034(8)
C105 0.034(7) 0.083(8) 0.102(8) -0.020(6) 0.007(8) -0.016(7)
C106 0.040(8) 0.111(9) 0.107(9) -0.001(8) -0.007(9) -0.032(10)
C107 0.093(11) 0.122(7) 0.109(8) -0.004(9) -0.004(10) -0.030(10)
C108 0.092(12) 0.127(6) 0.127(9) -0.016(8) -0.006(11) -0.025(12)

loop_
_atom_type_symbol
_atom_type_description
_atom_type_scat_dispersion_real
_atom_type_scat_dispersion_imag
_atom_type_scat_source
C C 0.0033 0.0016 'International Tables Vol C Tables 4.2.6.8 and 6.1.1.4'
H H 0.0000 0.0000 'International Tables Vol C Tables 4.2.6.8 and 6.1.1.4'
N N 0.0061 0.0033 'International Tables Vol C Tables 4.2.6.8 and 6.1.1.4'
O O 0.0106 0.0060 'International Tables Vol C Tables 4.2.6.8 and 6.1.1.4'
Cl Cl 0.1484 0.1585 'International Tables Vol C Tables 4.2.6.8 and 6.1.1.4'

loop_
_geom_angle_atom_site_label_1
_geom_angle_atom_site_label_2
_geom_angle_atom_site_label_3
_geom_angle
_geom_angle_site_symmetry_1
_geom_angle_site_symmetry_3
_geom_angle_publ_flag
O1A C2A C3A 121.3(10) . . ?
O1A C2A C61A 120.7(10) . . ?
C3A C2A C61A 118.0(9) . . ?
C4A C3A C2A 121.3(11) . . ?
C4A C3A C31A 116.1(10) . . ?
C2A C3A C31A 122.5(9) . . ?
N5A C4A C3A 123.7(9) . . ?
N5A C4A H4AA 118.1 . . ?
C3A C4A H4AA 118.1 . . ?
C4A N5A C6 124.9(9) . . ?
C4A N5A H5AA 117.5 . . ?
C6 N5A H5AA 117.5 . . ?
O30A C31A C32A 119.6(10) . . ?
O30A C31A C3A 122.0(10) . . ?
C32A C31A C3A 118.4(9) . . ?
C33A C32A C31A 122.5(10) . . ?
C33A C32A C60A 115.8(10) . . ?
C31A C32A C60A 120.3(9) . . ?
N34A C33A C32A 124.8(8) . . ?
N34A C33A H33A 117.6 . . ?
C32A C33A H33A 117.6 . . ?
C33A N34A C35 119.4(8) . . ?
C33A N34A H34A 120.3 . . ?
C35 N34A H34A 120.3 . . ?
O59A C60A C61A 119.8(10) . . ?
O59A C60A C32A 119.7(10) . . ?
C61A C60A C32A 120.4(9) . . ?
C62A C61A C60A 123.9(10) . . ?
C62A C61A C2A 116.0(9) . . ?
C60A C61A C2A 120.0(9) . . ?
N63A C62A C61A 122.7(9) . . ?
N63A C62A H62A 118.6 . . ?
C61A C62A H62A 118.6 . . ?
C62A N63A C64 124.4(9) . . ?
C62A N63A H63A 117.8 . . ?
C64 N63A H63A 117.8 . . ?
O1B C2B C3B 121.8(13) . . ?
O1B C2B C61B 119.7(13) . . ?
C3B C2B C61B 118.5(12) . . ?
C4B C3B C2B 120.5(14) . . ?
C4B C3B C31B 119.3(13) . . ?
C2B C3B C31B 119.9(12) . . ?
N5B C4B C3B 124.7(12) . . ?
N5B C4B H4BA 117.6 . . ?
C3B C4B H4BA 117.6 . . ?
C4B N5B C64 121.8(11) . . ?
C4B N5B H5BA 119.1 . . ?
C64 N5B H5BA 119.1 . . ?
O30B C31B C32B 120.5(13) . . ?
O30B C31B C3B 118.4(14) . . ?
C32B C31B C3B 121.0(12) . . ?
C33B C32B C31B 124.9(14) . . ?
C33B C32B C60B 116.2(13) . . ?
C31B C32B C60B 118.8(12) . . ?
N34B C33B C32B 120.9(11) . . ?
N34B C33B H33B 119.6 . . ?
C32B C33B H33B 119.6 . . ?
C33B N34B C35 126.8(10) . . ?
C33B N34B H34B 116.6 . . ?
C35 N34B H34B 116.6 . . ?
O59B C60B C61B 120.3(13) . . ?
O59B C60B C32B 119.9(14) . . ?
C61B C60B C32B 119.8(11) . . ?
C62B C61B C60B 122.8(14) . . ?
C62B C61B C2B 116.0(12) . . ?
C60B C61B C2B 120.7(12) . . ?
N63B C62B C61B 123.2(11) . . ?
N63B C62B H62B 118.4 . . ?
C61B C62B H62B 118.4 . . ?
C62B N63B C6 123.6(11) . . ?
C62B N63B H63B 118.2 . . ?
C6 N63B H63B 118.2 . . ?
C23 C6 C7 119.2(4) . . ?
C23 C6 N63B 106.5(6) . . ?
C7 C6 N63B 134.2(6) . . ?
C23 C6 N5A 131.4(5) . . ?
C7 C6 N5A 109.2(5) . . ?
C14 C7 C6 120.4(4) . . ?
C14 C7 C8 119.1(4) . . ?
C6 C7 C8 120.6(4) . . ?
C9 C8 C7 177.3(5) . . ?
C8 C9 C10 176.8(5) . . ?
O11 C10 C9 109.1(3) . . ?
O11 C10 C12 106.3(4) . . ?
C9 C10 C12 110.6(4) . . ?
O11 C10 C13 109.1(3) . . ?
C9 C10 C13 109.4(4) . . ?
C12 C10 C13 112.2(4) . . ?
C10 O11 H11 112(3) . . ?
C10 C12 H12A 109.5 . . ?
C10 C12 H12B 109.5 . . ?
H12A C12 H12B 109.5 . . ?
C10 C12 H12C 109.5 . . ?
H12A C12 H12C 109.5 . . ?
H12B C12 H12C 109.5 . . ?
C10 C13 H13A 109.5 . . ?
C10 C13 H13B 109.5 . . ?
H13A C13 H13B 109.5 . . ?
C10 C13 H13C 109.5 . . ?
H13A C13 H13C 109.5 . . ?
H13B C13 H13C 109.5 . . ?
C15 C14 C7 121.2(4) . . ?
C15 C14 H14A 119.4 . . ?
C7 C14 H14A 119.4 . . ?
C14 C15 C22 118.1(4) . . ?
C14 C15 C16 121.0(4) . . ?
C22 C15 C16 120.9(4) . . ?
C17 C16 C21 117.8(4) . . ?
C17 C16 C15 120.1(4) . . ?
C21 C16 C15 122.0(4) . . ?
C18 C17 C16 121.0(4) . . ?
C18 C17 H17A 119.5 . . ?
C16 C17 H17A 119.5 . . ?
C17 C18 C19 120.4(4) . . ?
C17 C18 H18A 119.8 . . ?
C19 C18 H18A 119.8 . . ?
C20 C19 C18 119.2(4) . . ?
C20 C19 H19A 120.4 . . ?
C18 C19 H19A 120.4 . . ?
C19 C20 C21 121.0(4) . . ?
C19 C20 H20A 119.5 . . ?
C21 C20 H20A 119.5 . . ?
C20 C21 C16 120.6(4) . . ?
C20 C21 H21A 119.7 . . ?
C16 C21 H21A 119.7 . . ?
C15 C22 C23 121.6(4) . . ?
C15 C22 H22A 119.2 . . ?
C23 C22 H22A 119.2 . . ?
C6 C23 C22 119.6(4) . . ?
C6 C23 C24 120.8(4) . . ?
C22 C23 C24 119.5(4) . . ?
C25 C24 C23 176.0(5) . . ?
C24 C25 C26 176.4(5) . . ?
O27 C26 C25 109.4(4) . . ?
O27 C26 C28 106.5(4) . . ?
C25 C26 C28 110.8(4) . . ?
O27 C26 C29 108.4(4) . . ?
C25 C26 C29 109.3(4) . . ?
C28 C26 C29 112.5(4) . . ?
C26 O27 H27 113(3) . . ?
C26 C28 H28A 109.5 . . ?
C26 C28 H28B 109.5 . . ?
H28A C28 H28B 109.5 . . ?
C26 C28 H28C 109.5 . . ?
H28A C28 H28C 109.5 . . ?
H28B C28 H28C 109.5 . . ?
C26 C29 H29A 109.5 . . ?
C26 C29 H29B 109.5 . . ?
H29A C29 H29B 109.5 . . ?
C26 C29 H29C 109.5 . . ?
H29A C29 H29C 109.5 . . ?
H29B C29 H29C 109.5 . . ?
C52 C35 C36 118.9(4) . . ?
C52 C35 N34B 107.2(6) . . ?
C36 C35 N34B 133.7(6) . . ?
C52 C35 N34A 130.7(5) . . ?
C36 C35 N34A 110.2(5) . . ?
C43 C36 C35 118.6(4) . . ?
C43 C36 C37 118.0(4) . . ?
C35 C36 C37 123.4(4) . . ?
C38 C37 C36 175.3(5) . . ?
C37 C38 C39 176.3(5) . . ?
O40 C39 C38 110.4(4) . . ?
O40 C39 C42 110.2(4) . . ?
C38 C39 C42 110.2(4) . . ?
O40 C39 C41 105.0(4) . . ?
C38 C39 C41 108.9(4) . . ?
C42 C39 C41 112.0(4) . . ?
C39 O40 H40 111(4) . . ?
C39 C41 H41A 109.5 . . ?
C39 C41 H41B 109.5 . . ?
H41A C41 H41B 109.5 . . ?
C39 C41 H41C 109.5 . . ?
H41A C41 H41C 109.5 . . ?
H41B C41 H41C 109.5 . . ?
C39 C42 H42A 109.5 . . ?
C39 C42 H42B 109.5 . . ?
H42A C42 H42B 109.5 . . ?
C39 C42 H42C 109.5 . . ?
H42A C42 H42C 109.5 . . ?
H42B C42 H42C 109.5 . . ?
C44 C43 C36 122.6(4) . . ?
C44 C43 H43A 118.7 . . ?
C36 C43 H43A 118.7 . . ?
C43 C44 C51 117.6(4) . . ?
C43 C44 C45 122.4(4) . . ?
C51 C44 C45 120.0(4) . . ?
C50 C45 C46 118.2(4) . . ?
C50 C45 C44 120.8(4) . . ?
C46 C45 C44 121.0(4) . . ?
C47 C46 C45 120.9(5) . . ?
C47 C46 H46A 119.6 . . ?
C45 C46 H46A 119.6 . . ?
C48 C47 C46 119.8(5) . . ?
C48 C47 H47A 120.1 . . ?
C46 C47 H47A 120.1 . . ?
C47 C48 C49 120.6(5) . . ?
C47 C48 H48A 119.7 . . ?
C49 C48 H48A 119.7 . . ?
C48 C49 C50 119.6(5) . . ?
C48 C49 H49A 120.2 . . ?
C50 C49 H49A 120.2 . . ?
C49 C50 C45 120.8(5) . . ?
C49 C50 H50A 119.6 . . ?
C45 C50 H50A 119.6 . . ?
C44 C51 C52 121.4(4) . . ?
C44 C51 H51A 119.3 . . ?
C52 C51 H51A 119.3 . . ?
C51 C52 C35 120.7(4) . . ?
C51 C52 C53 118.0(4) . . ?
C35 C52 C53 121.3(4) . . ?
C54 C53 C52 177.1(5) . . ?
C53 C54 C55 176.0(5) . . ?
O56 C55 C54 108.3(3) . . ?
O56 C55 C57 105.8(4) . . ?
C54 C55 C57 111.0(4) . . ?
O56 C55 C58 110.7(4) . . ?
C54 C55 C58 109.9(4) . . ?
C57 C55 C58 111.0(4) . . ?
C55 O56 H56 106(3) . . ?
C55 C57 H57A 109.5 . . ?
C55 C57 H57B 109.5 . . ?
H57A C57 H57B 109.5 . . ?
C55 C57 H57C 109.5 . . ?
H57A C57 H57C 109.5 . . ?
H57B C57 H57C 109.5 . . ?
C55 C58 H58A 109.5 . . ?
C55 C58 H58B 109.5 . . ?
H58A C58 H58B 109.5 . . ?
C55 C58 H58C 109.5 . . ?
H58A C58 H58C 109.5 . . ?
H58B C58 H58C 109.5 . . ?
C81 C64 C65 119.8(4) . . ?
C81 C64 N63A 108.2(5) . . ?
C65 C64 N63A 131.8(5) . . ?
C81 C64 N5B 133.1(6) . . ?
C65 C64 N5B 106.7(6) . . ?
C64 C65 C72 118.7(4) . . ?
C64 C65 C66 122.3(4) . . ?
C72 C65 C66 119.0(4) . . ?
C67 C66 C65 177.1(5) . . ?
C66 C67 C68 178.9(5) . . ?
O69 C68 C67 109.8(4) . . ?
O69 C68 C70 110.5(4) . . ?
C67 C68 C70 109.8(4) . . ?
O69 C68 C71 106.2(4) . . ?
C67 C68 C71 109.8(4) . . ?
C70 C68 C71 110.7(4) . . ?
C68 O69 H69 114(6) . . ?
C68 C70 H70A 109.5 . . ?
C68 C70 H70B 109.5 . . ?
H70A C70 H70B 109.5 . . ?
C68 C70 H70C 109.5 . . ?
H70A C70 H70C 109.5 . . ?
H70B C70 H70C 109.5 . . ?
C68 C71 H71A 109.5 . . ?
C68 C71 H71B 109.5 . . ?
H71A C71 H71B 109.5 . . ?
C68 C71 H71C 109.5 . . ?
H71A C71 H71C 109.5 . . ?
H71B C71 H71C 109.5 . . ?
C73 C72 C65 121.4(4) . . ?
C73 C72 H72A 119.3 . . ?
C65 C72 H72A 119.3 . . ?
C72 C73 C80 118.8(4) . . ?
C72 C73 C74B 126.5(4) . . ?
C80 C73 C74B 114.5(4) . . ?
C72 C73 C74A 118.8(4) . . ?
C80 C73 C74A 121.9(4) . . ?
C75A C74A C79A 120.0 . . ?
C75A C74A C73 123.1(3) . . ?
C79A C74A C73 116.8(3) . . ?
C76A C75A C74A 120.0 . . ?
C76A C75A H75A 120.0 . . ?
C74A C75A H75A 120.0 . . ?
C75A C76A C77A 120.0 . . ?
C75A C76A H76A 120.0 . . ?
C77A C76A H76A 120.0 . . ?
C78A C77A C76A 120.0 . . ?
C78A C77A H77A 120.0 . . ?
C76A C77A H77A 120.0 . . ?
C77A C78A C79A 120.0 . . ?
C77A C78A H78A 120.0 . . ?
C79A C78A H78A 120.0 . . ?
C78A C79A C74A 120.0 . . ?
C78A C79A H79A 120.0 . . ?
C74A C79A H79A 120.0 . . ?
C75B C74B C79B 120.0 . . ?
C75B C74B C73 116.8(4) . . ?
C79B C74B C73 123.2(4) . . ?
C74B C75B C76B 120.0 . . ?
C74B C75B H75B 120.0 . . ?
C76B C75B H75B 120.0 . . ?
C77B C76B C75B 120.0 . . ?
C77B C76B H76B 120.0 . . ?
C75B C76B H76B 120.0 . . ?
C78B C77B C76B 120.0 . . ?
C78B C77B H77B 120.0 . . ?
C76B C77B H77B 120.0 . . ?
C77B C78B C79B 120.0 . . ?
C77B C78B H78B 120.0 . . ?
C79B C78B H78B 120.0 . . ?
C78B C79B C74B 120.0 . . ?
C78B C79B H79B 120.0 . . ?
C74B C79B H79B 120.0 . . ?
C73 C80 C81 121.3(4) . . ?
C73 C80 H80A 119.3 . . ?
C81 C80 H80A 119.3 . . ?
C80 C81 C64 119.9(4) . . ?
C80 C81 C82 117.4(4) . . ?
C64 C81 C82 122.4(4) . . ?
C83 C82 C81 175.1(5) . . ?
C82 C83 C84 178.2(5) . . ?
O85 C84 C83 110.2(3) . . ?
O85 C84 C86 107.3(4) . . ?
C83 C84 C86 110.1(4) . . ?
O85 C84 C87 111.1(4) . . ?
C83 C84 C87 107.3(4) . . ?
C86 C84 C87 110.9(4) . . ?
C84 O85 H85 115(4) . . ?
C84 C86 H86A 109.5 . . ?
C84 C86 H86B 109.5 . . ?
H86A C86 H86B 109.5 . . ?
C84 C86 H86C 109.5 . . ?
H86A C86 H86C 109.5 . . ?
H86B C86 H86C 109.5 . . ?
C84 C87 H87A 109.5 . . ?
C84 C87 H87B 109.5 . . ?
H87A C87 H87B 109.5 . . ?
C84 C87 H87C 109.5 . . ?
H87A C87 H87C 109.5 . . ?
H87B C87 H87C 109.5 . . ?
C94A C89A C90A 123.5(7) . . ?
C94A C89A Cl8A 118.4(6) . . ?
C90A C89A Cl8A 118.1(5) . . ?
C89A C90A C91A 116.3(7) . . ?
C89A C90A H90A 121.8 . . ?
C91A C90A H90A 121.8 . . ?
C92A C91A C90A 120.5(7) . . ?
C92A C91A H91A 119.7 . . ?
C90A C91A H91A 119.7 . . ?
C93A C92A C91A 122.0(7) . . ?
C93A C92A H92A 119.0 . . ?
C91A C92A H92A 119.0 . . ?
C92A C93A C94A 118.7(7) . . ?
C92A C93A H93A 120.6 . . ?
C94A C93A H93A 120.6 . . ?
C89A C94A C93A 118.8(7) . . ?
C89A C94A H94A 120.6 . . ?
C93A C94A H94A 120.6 . . ?
C94B C89B C90B 122.1(15) . . ?
C94B C89B Cl8B 119.3(13) . . ?
C90B C89B Cl8B 118.6(13) . . ?
C89B C90B C91B 118.2(15) . . ?
C89B C90B H90B 120.9 . . ?
C91B C90B H90B 120.9 . . ?
C92B C91B C90B 118.6(17) . . ?
C92B C91B H91B 120.7 . . ?
C90B C91B H91B 120.7 . . ?
C91B C92B C93B 124.4(18) . . ?
C91B C92B H92B 117.8 . . ?
C93B C92B H92B 117.8 . . ?
C92B C93B C94B 116.7(16) . . ?
C92B C93B H93B 121.6 . . ?
C94B C93B H93B 121.6 . . ?
C89B C94B C93B 119.4(16) . . ?
C89B C94B H94B 120.3 . . ?
C93B C94B H94B 120.3 . . ?
C97A C96A Cl9A 119.6(8) . . ?
C96A C97A C98A 125.8(10) . . ?
C96A C97A H97A 117.1 . . ?
C98A C97A H97A 117.1 . . ?
C99A C98A C97A 118.5(10) . . ?
C99A C98A H98A 120.8 . . ?
C97A C98A H98A 120.8 . . ?
C98A C99A C10A 117.7(9) . . ?
C98A C99A H99A 121.2 . . ?
C10A C99A H99A 121.2 . . ?
C99A C10A H10A 118.9 . . ?
C10B C10A H10A 118.9 . . ?
C10D C96B C97B 120.5(18) . . ?
C10D C96B Cl9B 122.3(17) . . ?
C97B C96B Cl9B 117.2(16) . . ?
C96B C97B C98B 121.3(18) . . ?
C96B C97B H97B 119.3 . . ?
C98B C97B H97B 119.3 . . ?
C99B C98B C97B 118.2(19) . . ?
C99B C98B H98B 120.9 . . ?
C97B C98B H98B 120.9 . . ?
C98B C99B C10C 121(2) . . ?
C98B C99B H99B 119.4 . . ?
C10C C99B H99B 119.4 . . ?
C99B C10C C10D 121.2(19) . . ?
C99B C10C H10C 119.4 . . ?
C10D C10C H10C 119.4 . . ?
C96B C10D C10C 117.2(18) . . ?
C96B C10D H10D 121.4 . . ?
C10C C10D H10D 121.4 . . ?
C104 C103 C108 111.9(15) . . ?
C104 C103 Cl02 128.9(13) . . ?
C108 C103 Cl02 119.1(13) . . ?
C103 C104 C105 134.8(17) . . ?
C103 C104 H10E 112.6 . . ?
C105 C104 H10E 112.6 . . ?
C106 C105 C104 108.8(16) . . ?
C106 C105 H10F 125.6 . . ?
C104 C105 H10F 125.6 . . ?
C105 C106 C107 123.7(19) . . ?
C105 C106 H10G 118.2 . . ?
C107 C106 H10G 118.2 . . ?
C106 C107 C108 121.1(17) . . ?
C106 C107 H10H 119.5 . . ?
C108 C107 H10H 119.5 . . ?
C103 C108 C107 118.3(15) . . ?
C103 C108 H10I 120.9 . . ?
C107 C108 H10I 120.9 . . ?

loop_
_geom_bond_atom_site_label_1
_geom_bond_atom_site_label_2
_geom_bond_distance
_geom_bond_site_symmetry_2
_geom_bond_publ_flag
O1A C2A 1.261(11) . ?
C2A C3A 1.423(14) . ?
C2A C61A 1.493(13) . ?
C3A C4A 1.403(13) . ?
C3A C31A 1.452(14) . ?
C4A N5A 1.316(13) . ?
C4A H4AA 0.9500 . ?
N5A C6 1.453(11) . ?
N5A H5AA 0.8800 . ?
O30A C31A 1.264(10) . ?
C31A C32A 1.440(13) . ?
C32A C33A 1.381(13) . ?
C32A C60A 1.459(13) . ?
C33A N34A 1.364(12) . ?
C33A H33A 0.9500 . ?
N34A C35 1.438(11) . ?
N34A H34A 0.8800 . ?
O59A C60A 1.278(10) . ?
C60A C61A 1.417(13) . ?
C61A C62A 1.384(13) . ?
C62A N63A 1.319(12) . ?
C62A H62A 0.9500 . ?
N63A C64 1.433(10) . ?
N63A H63A 0.8800 . ?
O1B C2B 1.287(14) . ?
C2B C3B 1.436(18) . ?
C2B C61B 1.469(17) . ?
C3B C4B 1.395(18) . ?
C3B C31B 1.452(18) . ?
C4B N5B 1.317(16) . ?
C4B H4BA 0.9500 . ?
N5B C64 1.474(12) . ?
N5B H5BA 0.8800 . ?
O30B C31B 1.292(14) . ?
C31B C32B 1.407(17) . ?
C32B C33B 1.384(16) . ?
C32B C60B 1.477(17) . ?
C33B N34B 1.327(17) . ?
C33B H33B 0.9500 . ?
N34B C35 1.437(14) . ?
N34B H34B 0.8800 . ?
O59B C60B 1.294(14) . ?
C60B C61B 1.410(17) . ?
C61B C62B 1.392(18) . ?
C62B N63B 1.337(16) . ?
C62B H62B 0.9500 . ?
N63B C6 1.418(13) . ?
N63B H63B 0.8800 . ?
C6 C23 1.396(6) . ?
C6 C7 1.397(6) . ?
C7 C14 1.393(5) . ?
C7 C8 1.439(6) . ?
C8 C9 1.198(6) . ?
C9 C10 1.470(6) . ?
C10 O11 1.436(5) . ?
C10 C12 1.516(6) . ?
C10 C13 1.524(6) . ?
O11 H11 0.95(5) . ?
C12 H12A 0.9800 . ?
C12 H12B 0.9800 . ?
C12 H12C 0.9800 . ?
C13 H13A 0.9800 . ?
C13 H13B 0.9800 . ?
C13 H13C 0.9800 . ?
C14 C15 1.391(5) . ?
C14 H14A 0.9500 . ?
C15 C22 1.394(6) . ?
C15 C16 1.490(5) . ?
C16 C17 1.396(6) . ?
C16 C21 1.396(5) . ?
C17 C18 1.382(6) . ?
C17 H17A 0.9500 . ?
C18 C19 1.389(6) . ?
C18 H18A 0.9500 . ?
C19 C20 1.369(6) . ?
C19 H19A 0.9500 . ?
C20 C21 1.388(6) . ?
C20 H20A 0.9500 . ?
C21 H21A 0.9500 . ?
C22 C23 1.401(6) . ?
C22 H22A 0.9500 . ?
C23 C24 1.441(6) . ?
C24 C25 1.192(6) . ?
C25 C26 1.482(6) . ?
C26 O27 1.444(5) . ?
C26 C28 1.506(7) . ?
C26 C29 1.534(7) . ?
O27 H27 0.89(5) . ?
C28 H28A 0.9800 . ?
C28 H28B 0.9800 . ?
C28 H28C 0.9800 . ?
C29 H29A 0.9800 . ?
C29 H29B 0.9800 . ?
C29 H29C 0.9800 . ?
C35 C52 1.398(6) . ?
C35 C36 1.411(6) . ?
C36 C43 1.408(6) . ?
C36 C37 1.435(6) . ?
C37 C38 1.197(6) . ?
C38 C39 1.481(6) . ?
C39 O40 1.429(5) . ?
C39 C42 1.520(6) . ?
C39 C41 1.527(6) . ?
O40 H40 0.77(5) . ?
C41 H41A 0.9800 . ?
C41 H41B 0.9800 . ?
C41 H41C 0.9800 . ?
C42 H42A 0.9800 . ?
C42 H42B 0.9800 . ?
C42 H42C 0.9800 . ?
C43 C44 1.388(6) . ?
C43 H43A 0.9500 . ?
C44 C51 1.392(6) . ?
C44 C45 1.486(6) . ?
C45 C50 1.392(6) . ?
C45 C46 1.393(6) . ?
C46 C47 1.393(6) . ?
C46 H46A 0.9500 . ?
C47 C48 1.367(7) . ?
C47 H47A 0.9500 . ?
C48 C49 1.382(7) . ?
C48 H48A 0.9500 . ?
C49 C50 1.392(6) . ?
C49 H49A 0.9500 . ?
C50 H50A 0.9500 . ?
C51 C52 1.394(6) . ?
C51 H51A 0.9500 . ?
C52 C53 1.452(6) . ?
C53 C54 1.192(6) . ?
C54 C55 1.478(6) . ?
C55 O56 1.439(5) . ?
C55 C57 1.502(6) . ?
C55 C58 1.506(6) . ?
O56 H56 0.88(5) . ?
C57 H57A 0.9800 . ?
C57 H57B 0.9800 . ?
C57 H57C 0.9800 . ?
C58 H58A 0.9800 . ?
C58 H58B 0.9800 . ?
C58 H58C 0.9800 . ?
C64 C81 1.394(6) . ?
C64 C65 1.397(6) . ?
C65 C72 1.414(6) . ?
C65 C66 1.440(6) . ?
C66 C67 1.190(6) . ?
C67 C68 1.486(6) . ?
C68 O69 1.422(6) . ?
C68 C70 1.509(7) . ?
C68 C71 1.531(6) . ?
O69 H69 0.87(10) . ?
C70 H70A 0.9800 . ?
C70 H70B 0.9800 . ?
C70 H70C 0.9800 . ?
C71 H71A 0.9800 . ?
C71 H71B 0.9800 . ?
C71 H71C 0.9800 . ?
C72 C73 1.378(6) . ?
C72 H72A 0.9500 . ?
C73 C80 1.384(6) . ?
C73 C74B 1.512(6) . ?
C73 C74A 1.517(5) . ?
C74A C75A 1.3900 . ?
C74A C79A 1.3900 . ?
C75A C76A 1.3900 . ?
C75A H75A 0.9500 . ?
C76A C77A 1.3900 . ?
C76A H76A 0.9500 . ?
C77A C78A 1.3900 . ?
C77A H77A 0.9500 . ?
C78A C79A 1.3900 . ?
C78A H78A 0.9500 . ?
C79A H79A 0.9500 . ?
C74B C75B 1.3900 . ?
C74B C79B 1.3900 . ?
C75B C76B 1.3900 . ?
C75B H75B 0.9500 . ?
C76B C77B 1.3900 . ?
C76B H76B 0.9500 . ?
C77B C78B 1.3900 . ?
C77B H77B 0.9500 . ?
C78B C79B 1.3900 . ?
C78B H78B 0.9500 . ?
C79B H79B 0.9500 . ?
C80 C81 1.387(6) . ?
C80 H80A 0.9500 . ?
C81 C82 1.446(6) . ?
C82 C83 1.196(6) . ?
C83 C84 1.484(6) . ?
C84 O85 1.419(5) . ?
C84 C86 1.512(6) . ?
C84 C87 1.529(6) . ?
O85 H85 0.84(6) . ?
C86 H86A 0.9800 . ?
C86 H86B 0.9800 . ?
C86 H86C 0.9800 . ?
C87 H87A 0.9800 . ?
C87 H87B 0.9800 . ?
C87 H87C 0.9800 . ?
Cl8A C89A 1.744(7) . ?
C89A C94A 1.353(8) . ?
C89A C90A 1.369(9) . ?
C90A C91A 1.383(9) . ?
C90A H90A 0.9500 . ?
C91A C92A 1.360(8) . ?
C91A H91A 0.9500 . ?
C92A C93A 1.348(8) . ?
C92A H92A 0.9500 . ?
C93A C94A 1.381(8) . ?
C93A H93A 0.9500 . ?
C94A H94A 0.9500 . ?
Cl8B C89B 1.750(13) . ?
C89B C94B 1.323(14) . ?
C89B C90B 1.332(14) . ?
C90B C91B 1.383(14) . ?
C90B H90B 0.9500 . ?
C91B C92B 1.304(14) . ?
C91B H91B 0.9500 . ?
C92B C93B 1.314(14) . ?
C92B H92B 0.9500 . ?
C93B C94B 1.396(15) . ?
C93B H93B 0.9500 . ?
C94B H94B 0.9500 . ?
Cl9A C96A 1.727(9) . ?
C96A C10B 1.257(10) . ?
C96A C97A 1.296(10) . ?
C97A C98A 1.323(11) . ?
C97A H97A 0.9500 . ?
C98A C99A 1.291(10) . ?
C98A H98A 0.9500 . ?
C99A C10A 1.292(10) . ?
C99A H99A 0.9500 . ?
C10A C10B 1.416(11) . ?
C10A H10A 0.9500 . ?
C10B H10B 0.9500 . ?
Cl9B C96B 1.680(15) . ?
C96B C10D 1.296(15) . ?
C96B C97B 1.314(14) . ?
C97B C98B 1.341(16) . ?
C97B H97B 0.9500 . ?
C98B C99B 1.281(15) . ?
C98B H98B 0.9500 . ?
C99B C10C 1.293(15) . ?
C99B H99B 0.9500 . ?
C10C C10D 1.365(15) . ?
C10C H10C 0.9500 . ?
C10D H10D 0.9500 . ?
Cl02 C103 1.691(13) . ?
C103 C104 1.249(12) . ?
C103 C108 1.301(14) . ?
C104 C105 1.360(14) . ?
C104 H10E 0.9500 . ?
C105 C106 1.254(14) . ?
C105 H10F 0.9500 . ?
C106 C107 1.276(14) . ?
C106 H10G 0.9500 . ?
C107 C108 1.391(14) . ?
C107 H10H 0.9500 . ?
C108 H10I 0.9500 . ?

loop_
_geom_torsion_atom_site_label_1
_geom_torsion_atom_site_label_2
_geom_torsion_atom_site_label_3
_geom_torsion_atom_site_label_4
_geom_torsion
_geom_torsion_site_symmetry_1
_geom_torsion_site_symmetry_2
_geom_torsion_site_symmetry_3
_geom_torsion_site_symmetry_4
_geom_torsion_publ_flag
O1A C2A C3A C4A 2(3) . . . . ?
C61A C2A C3A C4A -176.6(17) . . . . ?
O1A C2A C3A C31A 178.6(16) . . . . ?
C61A C2A C3A C31A 0(3) . . . . ?
C2A C3A C4A N5A -2(2) . . . . ?
C31A C3A C4A N5A -178.1(12) . . . . ?
C3A C4A N5A C6 178.7(12) . . . . ?
C4A C3A C31A O30A -5(2) . . . . ?
C2A C3A C31A O30A 178.1(16) . . . . ?
C4A C3A C31A C32A 173.7(14) . . . . ?
C2A C3A C31A C32A -3(2) . . . . ?
O30A C31A C32A C33A 20(2) . . . . ?
C3A C31A C32A C33A -159.4(14) . . . . ?
O30A C31A C32A C60A -174.1(13) . . . . ?
C3A C31A C32A C60A 7(2) . . . . ?
C31A C32A C33A N34A -6.9(19) . . . . ?
C60A C32A C33A N34A -173.7(11) . . . . ?
C32A C33A N34A C35 170.0(10) . . . . ?
C33A C32A C60A O59A -19.1(19) . . . . ?
C31A C32A C60A O59A 173.8(14) . . . . ?
C33A C32A C60A C61A 159.2(15) . . . . ?
C31A C32A C60A C61A -8(2) . . . . ?
O59A C60A C61A C62A -1(3) . . . . ?
C32A C60A C61A C62A -178.9(16) . . . . ?
O59A C60A C61A C2A -176.9(16) . . . . ?
C32A C60A C61A C2A 5(3) . . . . ?
O1A C2A C61A C62A 4(3) . . . . ?
C3A C2A C61A C62A -177.4(17) . . . . ?
O1A C2A C61A C60A -179.5(18) . . . . ?
C3A C2A C61A C60A -1(3) . . . . ?
C60A C61A C62A N63A 2(3) . . . . ?
C2A C61A C62A N63A 178.8(13) . . . . ?
C61A C62A N63A C64 176.1(13) . . . . ?
O1B C2B C3B C4B -2(4) . . . . ?
C61B C2B C3B C4B 180(2) . . . . ?
O1B C2B C3B C31B -176(2) . . . . ?
C61B C2B C3B C31B 6(3) . . . . ?
C2B C3B C4B N5B 5(3) . . . . ?
C31B C3B C4B N5B 178.6(16) . . . . ?
C3B C4B N5B C64 -178.3(16) . . . . ?
C4B C3B C31B O30B 6(3) . . . . ?
C2B C3B C31B O30B 180(2) . . . . ?
C4B C3B C31B C32B -170(2) . . . . ?
C2B C3B C31B C32B 3(3) . . . . ?
O30B C31B C32B C33B -12(3) . . . . ?
C3B C31B C32B C33B 165(2) . . . . ?
O30B C31B C32B C60B 171.6(17) . . . . ?
C3B C31B C32B C60B -12(3) . . . . ?
C31B C32B C33B N34B 4(2) . . . . ?
C60B C32B C33B N34B -179.4(14) . . . . ?
C32B C33B N34B C35 -167.0(13) . . . . ?
C33B C32B C60B O59B 12(3) . . . . ?
C31B C32B C60B O59B -171.4(17) . . . . ?
C33B C32B C60B C61B -166(2) . . . . ?
C31B C32B C60B C61B 11(3) . . . . ?
O59B C60B C61B C62B -8(4) . . . . ?
C32B C60B C61B C62B 169(2) . . . . ?
O59B C60B C61B C2B -179(2) . . . . ?
C32B C60B C61B C2B -2(4) . . . . ?
O1B C2B C61B C62B 4(3) . . . . ?
C3B C2B C61B C62B -179(2) . . . . ?
O1B C2B C61B C60B 175(2) . . . . ?
C3B C2B C61B C60B -7(4) . . . . ?
C60B C61B C62B N63B 4(3) . . . . ?
C2B C61B C62B N63B 175.5(17) . . . . ?
C61B C62B N63B C6 -176.7(17) . . . . ?
C62B N63B C6 C23 -163.3(10) . . . . ?
C62B N63B C6 C7 20.5(16) . . . . ?
C4A N5A C6 C23 22.9(13) . . . . ?
C4A N5A C6 C7 -161.7(8) . . . . ?
C23 C6 C7 C14 0.1(6) . . . . ?
N63B C6 C7 C14 175.9(8) . . . . ?
N5A C6 C7 C14 -176.0(5) . . . . ?
C23 C6 C7 C8 -179.5(4) . . . . ?
N63B C6 C7 C8 -3.7(10) . . . . ?
N5A C6 C7 C8 4.4(6) . . . . ?
C6 C7 C14 C15 0.6(6) . . . . ?
C8 C7 C14 C15 -179.8(4) . . . . ?
C7 C14 C15 C22 -1.4(6) . . . . ?
C7 C14 C15 C16 176.3(4) . . . . ?
C14 C15 C16 C17 -24.2(6) . . . . ?
C22 C15 C16 C17 153.4(4) . . . . ?
C14 C15 C16 C21 156.9(4) . . . . ?
C22 C15 C16 C21 -25.5(6) . . . . ?
C21 C16 C17 C18 1.0(6) . . . . ?
C15 C16 C17 C18 -177.9(4) . . . . ?
C16 C17 C18 C19 -0.4(6) . . . . ?
C17 C18 C19 C20 -0.6(6) . . . . ?
C18 C19 C20 C21 0.8(6) . . . . ?
C19 C20 C21 C16 -0.2(6) . . . . ?
C17 C16 C21 C20 -0.7(6) . . . . ?
C15 C16 C21 C20 178.2(4) . . . . ?
C14 C15 C22 C23 1.5(6) . . . . ?
C16 C15 C22 C23 -176.1(4) . . . . ?
C7 C6 C23 C22 0.0(6) . . . . ?
N63B C6 C23 C22 -176.8(6) . . . . ?
N5A C6 C23 C22 175.1(6) . . . . ?
C7 C6 C23 C24 -177.6(4) . . . . ?
N63B C6 C23 C24 5.6(7) . . . . ?
N5A C6 C23 C24 -2.5(8) . . . . ?
C15 C22 C23 C6 -0.9(6) . . . . ?
C15 C22 C23 C24 176.8(4) . . . . ?
C33B N34B C35 C52 179.2(11) . . . . ?
C33B N34B C35 C36 4.5(18) . . . . ?
C33A N34A C35 C52 29.6(13) . . . . ?
C33A N34A C35 C36 -154.6(8) . . . . ?
C52 C35 C36 C43 -2.8(6) . . . . ?
N34B C35 C36 C43 171.4(8) . . . . ?
N34A C35 C36 C43 -179.2(6) . . . . ?
C52 C35 C36 C37 176.3(4) . . . . ?
N34B C35 C36 C37 -9.5(10) . . . . ?
N34A C35 C36 C37 0.0(7) . . . . ?
C35 C36 C43 C44 -0.7(6) . . . . ?
C37 C36 C43 C44 -179.9(4) . . . . ?
C36 C43 C44 C51 2.8(6) . . . . ?
C36 C43 C44 C45 -178.1(4) . . . . ?
C43 C44 C45 C50 -149.6(4) . . . . ?
C51 C44 C45 C50 29.5(6) . . . . ?
C43 C44 C45 C46 32.0(6) . . . . ?
C51 C44 C45 C46 -148.9(4) . . . . ?
C50 C45 C46 C47 0.5(7) . . . . ?
C44 C45 C46 C47 179.1(4) . . . . ?
C45 C46 C47 C48 -0.4(7) . . . . ?
C46 C47 C48 C49 -0.3(7) . . . . ?
C47 C48 C49 C50 0.9(7) . . . . ?
C48 C49 C50 C45 -0.8(7) . . . . ?
C46 C45 C50 C49 0.0(6) . . . . ?
C44 C45 C50 C49 -178.5(4) . . . . ?
C43 C44 C51 C52 -1.4(6) . . . . ?
C45 C44 C51 C52 179.5(4) . . . . ?
C44 C51 C52 C35 -2.1(6) . . . . ?
C44 C51 C52 C53 176.1(4) . . . . ?
C36 C35 C52 C51 4.2(6) . . . . ?
N34B C35 C52 C51 -171.4(6) . . . . ?
N34A C35 C52 C51 179.7(7) . . . . ?
C36 C35 C52 C53 -173.9(4) . . . . ?
N34B C35 C52 C53 10.5(8) . . . . ?
N34A C35 C52 C53 1.6(9) . . . . ?
C62A N63A C64 C81 -153.5(8) . . . . ?
C62A N63A C64 C65 32.0(12) . . . . ?
C4B N5B C64 C81 26.6(15) . . . . ?
C4B N5B C64 C65 -161.0(9) . . . . ?
C81 C64 C65 C72 1.6(6) . . . . ?
N63A C64 C65 C72 175.5(6) . . . . ?
N5B C64 C65 C72 -172.0(6) . . . . ?
C81 C64 C65 C66 -176.9(4) . . . . ?
N63A C64 C65 C66 -2.9(8) . . . . ?
N5B C64 C65 C66 9.5(7) . . . . ?
C64 C65 C72 C73 -2.2(6) . . . . ?
C66 C65 C72 C73 176.3(4) . . . . ?
C65 C72 C73 C80 0.7(6) . . . . ?
C65 C72 C73 C74B -173.7(4) . . . . ?
C65 C72 C73 C74A 172.7(4) . . . . ?
C72 C73 C74A C75A -43.6(5) . . . . ?
C80 C73 C74A C75A 128.1(4) . . . . ?
C72 C73 C74A C79A 137.9(4) . . . . ?
C80 C73 C74A C79A -50.4(5) . . . . ?
C79A C74A C75A C76A 0.0 . . . . ?
C73 C74A C75A C76A -178.5(5) . . . . ?
C74A C75A C76A C77A 0.0 . . . . ?
C75A C76A C77A C78A 0.0 . . . . ?
C76A C77A C78A C79A 0.0 . . . . ?
C77A C78A C79A C74A 0.0 . . . . ?
C75A C74A C79A C78A 0.0 . . . . ?
C73 C74A C79A C78A 178.6(4) . . . . ?
C72 C73 C74B C75B -42.3(6) . . . . ?
C80 C73 C74B C75B 143.1(4) . . . . ?
C72 C73 C74B C79B 139.9(5) . . . . ?
C80 C73 C74B C79B -34.7(5) . . . . ?
C79B C74B C75B C76B 0.0 . . . . ?
C73 C74B C75B C76B -177.9(5) . . . . ?
C74B C75B C76B C77B 0.0 . . . . ?
C75B C76B C77B C78B 0.0 . . . . ?
C76B C77B C78B C79B 0.0 . . . . ?
C77B C78B C79B C74B 0.0 . . . . ?
C75B C74B C79B C78B 0.0 . . . . ?
C73 C74B C79B C78B 177.8(5) . . . . ?
C72 C73 C80 C81 1.5(6) . . . . ?
C74B C73 C80 C81 176.6(4) . . . . ?
C74A C73 C80 C81 -170.2(4) . . . . ?
C73 C80 C81 C64 -2.2(6) . . . . ?
C73 C80 C81 C82 172.6(4) . . . . ?
C65 C64 C81 C80 0.5(6) . . . . ?
N63A C64 C81 C80 -174.7(5) . . . . ?
N5B C64 C81 C80 172.1(8) . . . . ?
C65 C64 C81 C82 -173.9(4) . . . . ?
N63A C64 C81 C82 10.8(7) . . . . ?
N5B C64 C81 C82 -2.3(10) . . . . ?
C94A C89A C90A C91A 0.0(14) . . . . ?
Cl8A C89A C90A C91A -180.0(7) . . . . ?
C89A C90A C91A C92A -1.4(14) . . . . ?
C90A C91A C92A C93A 1.9(12) . . . . ?
C91A C92A C93A C94A -1.0(11) . . . . ?
C90A C89A C94A C93A 0.9(13) . . . . ?
Cl8A C89A C94A C93A -179.1(6) . . . . ?
C92A C93A C94A C89A -0.4(12) . . . . ?
C94B C89B C90B C91B 2(3) . . . . ?
Cl8B C89B C90B C91B -179.2(17) . . . . ?
C89B C90B C91B C92B -4(3) . . . . ?
C90B C91B C92B C93B 8(4) . . . . ?
C91B C92B C93B C94B -9(4) . . . . ?
C90B C89B C94B C93B -3(4) . . . . ?
Cl8B C89B C94B C93B 178(2) . . . . ?
C92B C93B C94B C89B 6(5) . . . . ?
C10B C96A C97A C98A -3.2(15) . . . . ?
Cl9A C96A C97A C98A -177.5(9) . . . . ?
C96A C97A C98A C99A -3.3(17) . . . . ?
C97A C98A C99A C10A 6.1(15) . . . . ?
C10D C96B C97B C98B -1(3) . . . . ?
Cl9B C96B C97B C98B 178(2) . . . . ?
C96B C97B C98B C99B -2(4) . . . . ?
C97B C98B C99B C10C 7(5) . . . . ?
C98B C99B C10C C10D -9(5) . . . . ?
C97B C96B C10D C10C -1(4) . . . . ?
Cl9B C96B C10D C10C -179(2) . . . . ?
C99B C10C C10D C96B 5(5) . . . . ?
C108 C103 C104 C105 2(3) . . . . ?
Cl02 C103 C104 C105 -176.5(15) . . . . ?
C103 C104 C105 C106 -9(3) . . . . ?
C104 C105 C106 C107 14(3) . . . . ?
C105 C106 C107 C108 -13(3) . . . . ?
C104 C103 C108 C107 1(3) . . . . ?
Cl02 C103 C108 C107 179.3(18) . . . . ?
C106 C107 C108 C103 4(4) . . . . ?
